data_1567194
loop_
_publ_author_name
'Xia, Hai-Lun'
'Zhou, Kang'
'Wu, Shenjie'
'Ren, Daming'
'Xing, Kai'
'Guo, Jiandong'
'Wang, Xiaotai'
'Liu, Xiao-Yuan'
'Li, Jing'

_publ_section_title
;
 Building an emission library of donor-acceptor-donor type linker-based
 luminescent metal-organic frameworks.
;
_journal_issue 27
_journal_name_full 'Chemical science'
_journal_page_first 8036
_journal_page_last 8044
_journal_paper_doi 10.1039/d2sc02267b
_journal_volume 13
_journal_year 2022
_chemical_formula_moiety 'C14 H10 N6 S Zn'
_chemical_formula_sum 'C14 H10 N6 S Zn'
_chemical_formula_weight 359.71
_space_group_crystal_system monoclinic
_space_group_IT_number 14
_space_group_name_Hall '-P 2yn'
_space_group_name_H-M_alt 'P 1 21/n 1'
_atom_sites_solution_hydrogens geom
_atom_sites_solution_primary dual
_audit_creation_date 2021-03-23
_audit_creation_method
;
Olex2 1.3
(compiled 2020.02.04 svn.rd84adfe8 for OlexSys, GUI svn.r6032)
;
_audit_update_record
;
2021-12-16 deposited with the CCDC.	2022-06-29 downloaded from the CCDC.
;
_cell_angle_alpha 90
_cell_angle_beta 95.4420(10)
_cell_angle_gamma 90
_cell_formula_units_Z 4
_cell_length_a 7.0203(2)
_cell_length_b 10.3506(3)
_cell_length_c 24.2607(7)
_cell_measurement_reflns_used 7740
_cell_measurement_temperature 293
_cell_measurement_theta_max 72.12
_cell_measurement_theta_min 3.66
_cell_volume 1754.94(9)
_computing_cell_refinement 'SAINT V8.38A (Bruker, 2018)'
_computing_data_reduction 'SAINT V8.38A (Bruker, 2018)'
_computing_molecular_graphics 'Olex2 1.3 (Dolomanov et al., 2009)'
_computing_publication_material 'Olex2 1.3 (Dolomanov et al., 2009)'
_computing_structure_refinement 'SHELXL 2017/1 (Sheldrick, 2015)'
_computing_structure_solution 'SHELXT 2014/5 (Sheldrick, 2014)'
_diffrn_ambient_temperature 293
_diffrn_measured_fraction_theta_full 0.998
_diffrn_measured_fraction_theta_max 0.998
_diffrn_measurement_device_type 'Bruker APEX-II CCD'
_diffrn_measurement_method '\f and \w scans'
_diffrn_radiation_type CuK\a
_diffrn_radiation_wavelength 1.54178
_diffrn_reflns_av_R_equivalents 0.0486
_diffrn_reflns_av_unetI/netI 0.0363
_diffrn_reflns_Laue_measured_fraction_full 0.998
_diffrn_reflns_Laue_measured_fraction_max 0.998
_diffrn_reflns_limit_h_max 8
_diffrn_reflns_limit_h_min -8
_diffrn_reflns_limit_k_max 12
_diffrn_reflns_limit_k_min -12
_diffrn_reflns_limit_l_max 28
_diffrn_reflns_limit_l_min -29
_diffrn_reflns_number 17460
_diffrn_reflns_point_group_measured_fraction_full 0.998
_diffrn_reflns_point_group_measured_fraction_max 0.998
_diffrn_reflns_theta_full 67.679
_diffrn_reflns_theta_max 72.109
_diffrn_reflns_theta_min 5.629
_diffrn_source_current 1.0
_diffrn_source_power 0.05
_diffrn_source_voltage 50.0
_diffrn_standards_number 0
_exptl_absorpt_coefficient_mu 3.091
_exptl_absorpt_correction_T_max 0.7536
_exptl_absorpt_correction_T_min 0.5943
_exptl_absorpt_correction_type multi-scan
_exptl_absorpt_process_details
;
SADABS-2016/2 (Bruker,2016/2) was used for absorption correction.
wR2(int) was 0.1238 before and 0.0692 after correction.
The Ratio of minimum to maximum transmission is 0.7886.
The \l/2 correction factor is Not present.
;
_exptl_crystal_colour yellow
_exptl_crystal_colour_primary yellow
_exptl_crystal_density_diffrn 1.361
_exptl_crystal_description block
_exptl_crystal_F_000 728
_exptl_crystal_size_max 0.15
_exptl_crystal_size_mid 0.08
_exptl_crystal_size_min 0.06
_refine_diff_density_max 0.260
_refine_diff_density_min -0.418
_refine_diff_density_rms 0.059
_refine_ls_extinction_method none
_refine_ls_goodness_of_fit_ref 1.064
_refine_ls_hydrogen_treatment constr
_refine_ls_matrix_type full
_refine_ls_number_parameters 339
_refine_ls_number_reflns 3455
_refine_ls_number_restraints 945
_refine_ls_restrained_S_all 0.946
_refine_ls_R_factor_all 0.0470
_refine_ls_R_factor_gt 0.0393
_refine_ls_shift/su_max 0.000
_refine_ls_shift/su_mean 0.000
_refine_ls_structure_factor_coef Fsqd
_refine_ls_weighting_details 'w=1/[\s^2^(Fo^2^)+(0.0577P)^2^+0.8102P] where P=(Fo^2^+2Fc^2^)/3'
_refine_ls_weighting_scheme calc
_refine_ls_wR_factor_gt 0.1123
_refine_ls_wR_factor_ref 0.1187
_reflns_Friedel_coverage 0.000
_reflns_number_gt 2741
_reflns_number_total 3455
_reflns_threshold_expression 'I > 2\s(I)'
_cod_data_source_file d2sc02267b2.cif
_cod_data_source_block 392_rdm_0m
_cod_depositor_comments 'Adding full bibliography for 1567192--1567197.cif.'
_cod_database_code 1567194
_shelx_shelxl_version_number 2017/1
_shelx_space_group_comment
;
The symmetry employed for this shelxl refinement is uniquely defined
by the following loop, which should always be used as a source of
symmetry information in preference to the above space-group names.
They are only intended as comments.
;
_shelx_estimated_absorpt_t_max 0.836
_shelx_estimated_absorpt_t_min 0.654
_olex2_refinement_description
;
1. Fixed Uiso
 At 1.2 times of:
  All C(H) groups, All C(H,H) groups
 At 1.5 times of:
  All C(H,H,H) groups
2. Uiso/Uaniso restraints and constraints
All non-hydrogen atoms have similar U: within 2A with sigma of 0.04 and sigma
for terminal atoms of 0.08 within 2A
3. Rigid body (RIGU) restrains
 All non-hydrogen atoms
 with sigma for 1-2 distances of 0.004 and sigma for 1-3 distances of 0.004
4. Others
 Sof(S1A)=Sof(N5A)=Sof(N6A)=Sof(C1A)=Sof(H1A)=Sof(C2A)=Sof(C3A)=Sof(H3A)=
 Sof(C4A)=Sof(C5A)=Sof(C6A)=Sof(C7A)=Sof(C8A)=Sof(C9A)=Sof(C10A)=Sof(H10D)=
 Sof(H10E)=Sof(H10F)=Sof(C11A)=Sof(H11D)=Sof(H11E)=Sof(H11F)=Sof(C12A)=
 Sof(H13A)=Sof(H14A)=1-FVAR(1)
 Sof(S1)=Sof(N5)=Sof(N6)=Sof(C1)=Sof(H1)=Sof(C2)=Sof(C3)=Sof(H3)=Sof(C4)=
 Sof(C5)=Sof(C6)=Sof(C7)=Sof(C8)=Sof(C9)=Sof(C10)=Sof(H10A)=Sof(H10B)=Sof(H10C)=
 Sof(C11)=Sof(H11A)=Sof(H11B)=Sof(H11C)=Sof(C12)=Sof(H13)=Sof(H14)=FVAR(1)
5.a Aromatic/amide H refined with riding coordinates:
 C1(H1), C1A(H1A), C3(H3), C3A(H3A), C13(H13), C13(H13A), C14(H14), C14(H14A)
5.b Idealised Me refined as rotating group:
 C10(H10A,H10B,H10C), C10A(H10D,H10E,H10F), C11(H11A,H11B,H11C), C11A(H11D,
 H11E,H11F)
;
_smtbx_masks_void_probe_radius 1.2
_smtbx_masks_void_truncation_radius 1.2
_olex2_submission_special_instructions 'No special instructions were received'

loop_
_space_group_symop_operation_xyz
'x, y, z'
'-x+1/2, y+1/2, -z+1/2'
'-x, -y, -z'
'x-1/2, -y-1/2, z-1/2'

loop_
_atom_site_label
_atom_site_type_symbol
_atom_site_fract_x
_atom_site_fract_y
_atom_site_fract_z
_atom_site_U_iso_or_equiv
_atom_site_adp_type
_atom_site_occupancy
_atom_site_site_symmetry_order
_atom_site_calc_flag
_atom_site_refinement_flags_posn
_atom_site_refinement_flags_adp
_atom_site_refinement_flags_occupancy
_atom_site_disorder_assembly
_atom_site_disorder_group
Zn1 Zn 0.75088(4) 0.46816(3) 0.50073(2) 0.03675(15) Uani 1 1 d . U . . .
S1 S 0.89556(19) 0.38415(16) 0.77397(5) 0.0775(5) Uani 0.713(2) 1 d . U P A 1
S1A S 0.1000(5) 0.0903(5) 0.72039(14) 0.0915(14) Uani 0.287(2) 1 d . U P A 2
N1 N 0.5855(3) 0.3720(2) 0.54807(8) 0.0438(5) Uani 1 1 d . U . . .
N2 N 0.4023(3) 0.4133(3) 0.55083(9) 0.0491(5) Uani 1 1 d . U . . .
N3 N 0.5845(3) 0.0658(2) 0.94222(9) 0.0471(5) Uani 1 1 d . U . . .
N4 N 0.4070(3) 0.1155(2) 0.94680(8) 0.0440(5) Uani 1 1 d . U . . .
N5 N 0.7774(7) 0.3601(5) 0.71413(19) 0.0578(11) Uani 0.713(2) 1 d . U P A 1
N5A N 0.230(2) 0.1686(13) 0.6815(6) 0.067(3) Uani 0.287(2) 1 d . U P A 2
N6 N 0.7654(8) 0.3045(5) 0.8144(2) 0.0613(12) Uani 0.713(2) 1 d . U P A 1
N6A N 0.2127(19) 0.1094(14) 0.7792(5) 0.059(3) Uani 0.287(2) 1 d . U P A 2
C1 C 0.6295(12) 0.3008(10) 0.5927(4) 0.0416(17) Uani 0.713(2) 1 d . U P A 1
H1 H 0.746577 0.259515 0.600490 0.050 Uiso 0.713(2) 1 calc R U P A 1
C1A C 0.666(4) 0.328(2) 0.6011(9) 0.041(4) Uani 0.287(2) 1 d . U P A 2
H1A H 0.792209 0.302369 0.610608 0.050 Uiso 0.287(2) 1 calc R U P A 2
C2 C 0.4808(11) 0.2948(7) 0.6265(3) 0.0440(14) Uani 0.713(2) 1 d . U P A 1
C2A C 0.522(3) 0.3310(18) 0.6351(7) 0.045(3) Uani 0.287(2) 1 d . U P A 2
C3 C 0.3404(12) 0.3653(8) 0.5964(3) 0.0465(15) Uani 0.713(2) 1 d . U P A 1
H3 H 0.217650 0.377604 0.606859 0.056 Uiso 0.713(2) 1 calc R U P A 1
C3A C 0.372(4) 0.401(2) 0.6085(9) 0.064(5) Uani 0.287(2) 1 d . U P A 2
H3A H 0.269366 0.435038 0.625113 0.077 Uiso 0.287(2) 1 calc R U P A 2
C4 C 0.4768(7) 0.2471(5) 0.6833(2) 0.0418(11) Uani 0.713(2) 1 d . U P A 1
C4A C 0.529(2) 0.2900(15) 0.6953(5) 0.044(3) Uani 0.287(2) 1 d . U P A 2
C5 C 0.6251(8) 0.2868(6) 0.7241(3) 0.0432(12) Uani 0.713(2) 1 d . U P A 1
C5A C 0.375(2) 0.2169(16) 0.7106(6) 0.046(3) Uani 0.287(2) 1 d . U P A 2
C6 C 0.6189(7) 0.2568(5) 0.7811(2) 0.0429(11) Uani 0.713(2) 1 d . U P A 1
C6A C 0.368(2) 0.1845(15) 0.7708(7) 0.043(3) Uani 0.287(2) 1 d . U P A 2
C7 C 0.4627(8) 0.1825(5) 0.7997(2) 0.0416(11) Uani 0.713(2) 1 d . U P A 1
C7A C 0.514(2) 0.2248(15) 0.8092(6) 0.047(3) Uani 0.287(2) 1 d . U P A 2
C8 C 0.3219(9) 0.1422(6) 0.7593(2) 0.0448(13) Uani 0.713(2) 1 d . U P A 1
C8A C 0.666(3) 0.3016(15) 0.7943(6) 0.049(3) Uani 0.287(2) 1 d . U P A 2
C9 C 0.3308(9) 0.1745(6) 0.7018(3) 0.0448(13) Uani 0.713(2) 1 d . U P A 1
C9A C 0.671(3) 0.3316(15) 0.7335(6) 0.047(3) Uani 0.287(2) 1 d . U P A 2
C10 C 0.1722(9) 0.1252(6) 0.6611(2) 0.0672(15) Uani 0.713(2) 1 d . U P A 1
H10A H 0.151853 0.034994 0.667624 0.101 Uiso 0.713(2) 1 calc R U P A 1
H10B H 0.206872 0.136924 0.624044 0.101 Uiso 0.713(2) 1 calc R U P A 1
H10C H 0.056809 0.172178 0.665539 0.101 Uiso 0.713(2) 1 calc R U P A 1
C10A C 0.835(2) 0.4117(18) 0.7202(6) 0.068(4) Uani 0.287(2) 1 d . U P A 2
H10D H 0.952497 0.365913 0.730338 0.102 Uiso 0.287(2) 1 calc R U P A 2
H10E H 0.835787 0.491453 0.740417 0.102 Uiso 0.287(2) 1 calc R U P A 2
H10F H 0.824739 0.429647 0.681207 0.102 Uiso 0.287(2) 1 calc R U P A 2
C11 C 0.1588(9) 0.0576(7) 0.7747(2) 0.0643(16) Uani 0.713(2) 1 d . U P A 1
H11A H 0.039396 0.101226 0.765323 0.096 Uiso 0.713(2) 1 calc R U P A 1
H11B H 0.173992 0.040470 0.813741 0.096 Uiso 0.713(2) 1 calc R U P A 1
H11C H 0.159602 -0.022421 0.754709 0.096 Uiso 0.713(2) 1 calc R U P A 1
C11A C 0.819(2) 0.3503(17) 0.8320(6) 0.068(4) Uani 0.287(2) 1 d . U P A 2
H11D H 0.933989 0.303558 0.827293 0.102 Uiso 0.287(2) 1 calc R U P A 2
H11E H 0.786084 0.339596 0.869319 0.102 Uiso 0.287(2) 1 calc R U P A 2
H11F H 0.837527 0.440295 0.824795 0.102 Uiso 0.287(2) 1 calc R U P A 2
C12 C 0.4692(10) 0.1485(8) 0.8583(3) 0.0430(14) Uani 0.713(2) 1 d . U P A 1
C12A C 0.514(3) 0.178(2) 0.8688(7) 0.048(4) Uani 0.287(2) 1 d . U P A 2
C13 C 0.6278(4) 0.0901(4) 0.89033(12) 0.0608(8) Uani 1 1 d . U . . .
H13 H 0.744878 0.071422 0.877130 0.073 Uiso 0.713(2) 1 calc R U P A 1
H13A H 0.724220 0.049949 0.872841 0.073 Uiso 0.287(2) 1 calc R U P A 2
C14 C 0.3454(4) 0.1686(3) 0.89823(12) 0.0554(7) Uani 1 1 d . U . . .
H14 H 0.231347 0.214306 0.892023 0.066 Uiso 0.713(2) 1 calc R U P A 1
H14A H 0.221409 0.193892 0.886068 0.066 Uiso 0.287(2) 1 calc R U P A 2

loop_
_atom_site_aniso_label
_atom_site_aniso_U_11
_atom_site_aniso_U_22
_atom_site_aniso_U_33
_atom_site_aniso_U_23
_atom_site_aniso_U_13
_atom_site_aniso_U_12
Zn1 0.0337(2) 0.0596(3) 0.0176(2) 0.00168(12) 0.00638(12) -0.00014(12)
S1 0.0724(7) 0.1124(10) 0.0460(6) 0.0232(6) -0.0028(5) -0.0396(7)
S1A 0.084(2) 0.137(3) 0.0532(18) 0.034(2) 0.0051(15) -0.040(2)
N1 0.0411(10) 0.0638(13) 0.0276(10) 0.0114(9) 0.0099(8) 0.0039(9)
N2 0.0400(11) 0.0753(15) 0.0338(11) 0.0194(11) 0.0120(8) 0.0029(10)
N3 0.0384(10) 0.0739(14) 0.0308(11) 0.0151(10) 0.0124(8) 0.0026(10)
N4 0.0457(11) 0.0618(13) 0.0260(10) 0.0086(9) 0.0114(8) 0.0066(9)
N5 0.054(3) 0.079(3) 0.040(2) 0.021(2) 0.0062(19) -0.018(2)
N5A 0.073(7) 0.089(7) 0.041(6) 0.023(5) 0.005(5) -0.023(6)
N6 0.063(3) 0.084(3) 0.034(3) 0.011(2) -0.006(2) -0.026(2)
N6A 0.063(6) 0.077(7) 0.040(5) 0.034(5) 0.015(4) -0.013(5)
C1 0.039(3) 0.058(4) 0.028(3) 0.007(3) 0.002(2) 0.002(2)
C1A 0.052(8) 0.055(9) 0.018(6) 0.005(6) 0.009(5) 0.000(7)
C2 0.048(3) 0.059(4) 0.026(2) 0.011(2) 0.0051(18) -0.005(2)
C2A 0.052(7) 0.062(9) 0.024(5) 0.023(6) 0.017(5) -0.003(6)
C3 0.040(2) 0.070(4) 0.031(3) 0.019(2) 0.012(2) 0.002(2)
C3A 0.062(9) 0.093(14) 0.041(7) 0.028(8) 0.026(6) 0.011(8)
C4 0.045(2) 0.054(3) 0.026(2) 0.0106(18) 0.0040(18) 0.0014(18)
C4A 0.048(6) 0.070(7) 0.017(5) 0.018(5) 0.011(4) -0.004(5)
C5 0.047(3) 0.055(3) 0.029(2) 0.011(2) 0.009(2) -0.005(2)
C5A 0.050(6) 0.060(8) 0.029(5) 0.022(5) 0.010(4) -0.001(4)
C6 0.044(2) 0.057(3) 0.027(2) 0.0102(19) 0.0018(17) -0.0042(18)
C6A 0.049(6) 0.059(7) 0.023(5) 0.021(5) 0.020(4) 0.000(5)
C7 0.045(3) 0.053(3) 0.028(2) 0.013(2) 0.007(2) 0.0004(18)
C7A 0.046(6) 0.064(8) 0.032(5) 0.024(5) 0.009(4) 0.004(4)
C8 0.046(3) 0.055(3) 0.033(3) 0.012(2) 0.0029(19) -0.001(2)
C8A 0.057(7) 0.070(7) 0.021(5) 0.010(5) 0.012(5) -0.011(5)
C9 0.042(3) 0.059(3) 0.034(3) 0.013(2) 0.004(2) -0.006(2)
C9A 0.054(7) 0.057(7) 0.030(5) 0.018(5) 0.005(4) 0.002(5)
C10 0.071(3) 0.097(4) 0.033(2) 0.014(2) -0.003(2) -0.025(3)
C10A 0.071(8) 0.096(11) 0.037(6) 0.022(7) 0.006(6) -0.027(7)
C11 0.063(3) 0.086(4) 0.044(3) 0.023(3) 0.004(2) -0.026(3)
C11A 0.071(8) 0.100(11) 0.033(6) 0.016(6) 0.003(5) -0.020(7)
C12 0.043(3) 0.063(3) 0.024(3) 0.011(2) 0.0049(19) 0.002(2)
C12A 0.045(7) 0.082(10) 0.017(6) 0.018(6) 0.006(5) -0.001(6)
C13 0.0491(15) 0.098(2) 0.0382(14) 0.0293(15) 0.0211(12) 0.0137(15)
C14 0.0582(16) 0.0765(19) 0.0339(13) 0.0190(13) 0.0173(11) 0.0185(14)

loop_
_atom_type_symbol
_atom_type_description
_atom_type_scat_dispersion_real
_atom_type_scat_dispersion_imag
_atom_type_scat_source
C C 0.0181 0.0091 'International Tables Vol C Tables 4.2.6.8 and 6.1.1.4'
H H 0.0000 0.0000 'International Tables Vol C Tables 4.2.6.8 and 6.1.1.4'
N N 0.0311 0.0180 'International Tables Vol C Tables 4.2.6.8 and 6.1.1.4'
S S 0.3331 0.5567 'International Tables Vol C Tables 4.2.6.8 and 6.1.1.4'
Zn Zn -1.5491 0.6778 'International Tables Vol C Tables 4.2.6.8 and 6.1.1.4'

loop_
_geom_angle_atom_site_label_1
_geom_angle_atom_site_label_2
_geom_angle_atom_site_label_3
_geom_angle
_geom_angle_site_symmetry_1
_geom_angle_site_symmetry_3
_geom_angle_publ_flag
N1 Zn1 N2 111.27(9) . 3_666 ?
N1 Zn1 N3 100.70(9) . 2_656 ?
N1 Zn1 N4 123.72(10) . 4_665 ?
N3 Zn1 N2 111.50(12) 2_656 3_666 ?
N4 Zn1 N2 98.85(9) 4_665 3_666 ?
N4 Zn1 N3 111.06(9) 4_665 2_656 ?
N5 S1 N6 101.2(3) . . ?
N6A S1A N5A 101.9(8) . . ?
N2 N1 Zn1 118.68(16) . . ?
N2 N1 C1A 110.6(11) . . ?
C1 N1 Zn1 130.7(4) . . ?
C1 N1 N2 106.4(5) . . ?
C1A N1 Zn1 118.5(10) . . ?
N1 N2 Zn1 128.14(16) . 3_666 ?
N1 N2 C3A 104.2(11) . . ?
C3 N2 Zn1 123.7(4) . 3_666 ?
C3 N2 N1 108.1(4) . . ?
N4 N3 Zn1 127.55(16) . 2_646 ?
C13 N3 Zn1 125.22(19) . 2_646 ?
C13 N3 N4 107.2(2) . . ?
N3 N4 Zn1 117.14(16) . 4_566 ?
C14 N4 Zn1 127.53(19) . 4_566 ?
C14 N4 N3 107.8(2) . . ?
C5 N5 S1 105.8(4) . . ?
C5A N5A S1A 109.9(11) . . ?
C6 N6 S1 105.4(4) . . ?
C6A N6A S1A 105.9(10) . . ?
N1 C1 H1 123.9 . . ?
N1 C1 C2 112.2(7) . . ?
C2 C1 H1 123.9 . . ?
N1 C1A H1A 126.9 . . ?
C2A C1A N1 106.3(18) . . ?
C2A C1A H1A 126.9 . . ?
C1 C2 C4 130.8(7) . . ?
C3 C2 C1 101.7(7) . . ?
C3 C2 C4 126.8(7) . . ?
C1A C2A C3A 107.7(17) . . ?
C1A C2A C4A 127.8(17) . . ?
C3A C2A C4A 123.5(17) . . ?
N2 C3 C2 111.5(7) . . ?
N2 C3 H3 124.3 . . ?
C2 C3 H3 124.3 . . ?
N2 C3A H3A 125.5 . . ?
C2A C3A N2 109.0(19) . . ?
C2A C3A H3A 125.5 . . ?
C5 C4 C2 118.5(5) . . ?
C9 C4 C2 124.7(5) . . ?
C9 C4 C5 116.7(5) . . ?
C5A C4A C2A 116.5(13) . . ?
C9A C4A C2A 121.6(12) . . ?
C9A C4A C5A 121.6(13) . . ?
N5 C5 C4 125.1(5) . . ?
N5 C5 C6 113.2(5) . . ?
C6 C5 C4 121.6(5) . . ?
N5A C5A C4A 131.2(14) . . ?
N5A C5A C6A 110.4(13) . . ?
C4A C5A C6A 118.3(14) . . ?
N6 C6 C5 114.4(5) . . ?
N6 C6 C7 124.7(4) . . ?
C5 C6 C7 120.9(5) . . ?
N6A C6A C5A 111.9(14) . . ?
N6A C6A C7A 128.4(12) . . ?
C7A C6A C5A 119.6(12) . . ?
C6 C7 C12 118.5(5) . . ?
C8 C7 C6 116.8(5) . . ?
C8 C7 C12 124.6(5) . . ?
C6A C7A C8A 122.1(13) . . ?
C6A C7A C12A 118.3(12) . . ?
C8A C7A C12A 119.6(14) . . ?
C7 C8 C9 121.3(6) . . ?
C7 C8 C11 120.3(5) . . ?
C9 C8 C11 118.3(5) . . ?
C7A C8A C9A 117.1(16) . . ?
C7A C8A C11A 125.0(12) . . ?
C11A C8A C9A 117.9(13) . . ?
C4 C9 C8 122.8(6) . . ?
C4 C9 C10 119.9(5) . . ?
C8 C9 C10 117.3(5) . . ?
C4A C9A C8A 121.1(15) . . ?
C4A C9A C10A 124.2(12) . . ?
C10A C9A C8A 114.7(14) . . ?
C9 C10 H10A 109.5 . . ?
C9 C10 H10B 109.5 . . ?
C9 C10 H10C 109.5 . . ?
H10A C10 H10B 109.5 . . ?
H10A C10 H10C 109.5 . . ?
H10B C10 H10C 109.5 . . ?
C9A C10A H10D 109.5 . . ?
C9A C10A H10E 109.5 . . ?
C9A C10A H10F 109.5 . . ?
H10D C10A H10E 109.5 . . ?
H10D C10A H10F 109.5 . . ?
H10E C10A H10F 109.5 . . ?
C8 C11 H11A 109.5 . . ?
C8 C11 H11B 109.5 . . ?
C8 C11 H11C 109.5 . . ?
H11A C11 H11B 109.5 . . ?
H11A C11 H11C 109.5 . . ?
H11B C11 H11C 109.5 . . ?
C8A C11A H11D 109.5 . . ?
C8A C11A H11E 109.5 . . ?
C8A C11A H11F 109.5 . . ?
H11D C11A H11E 109.5 . . ?
H11D C11A H11F 109.5 . . ?
H11E C11A H11F 109.5 . . ?
C13 C12 C7 125.6(6) . . ?
C14 C12 C7 133.2(6) . . ?
C14 C12 C13 101.1(5) . . ?
C13 C12A C7A 123.3(17) . . ?
C13 C12A C14 105.0(13) . . ?
C14 C12A C7A 124.6(14) . . ?
N3 C13 C12 110.7(4) . . ?
N3 C13 H13 124.6 . . ?
N3 C13 H13A 125.6 . . ?
C12 C13 H13 124.6 . . ?
C12A C13 N3 108.8(9) . . ?
C12A C13 H13A 125.6 . . ?
N4 C14 C12 112.7(4) . . ?
N4 C14 C12A 104.7(7) . . ?
N4 C14 H14 123.7 . . ?
N4 C14 H14A 127.7 . . ?
C12 C14 H14 123.7 . . ?
C12A C14 H14A 127.7 . . ?

loop_
_geom_bond_atom_site_label_1
_geom_bond_atom_site_label_2
_geom_bond_distance
_geom_bond_site_symmetry_2
_geom_bond_publ_flag
Zn1 N1 1.977(2) . ?
Zn1 N2 1.993(2) 3_666 ?
Zn1 N3 1.992(2) 2_656 ?
Zn1 N4 1.984(2) 4_665 ?
S1 N5 1.621(5) . ?
S1 N6 1.627(4) . ?
S1A N5A 1.594(11) . ?
S1A N6A 1.577(13) . ?
N1 N2 1.362(3) . ?
N1 C1 1.321(10) . ?
N1 C1A 1.43(2) . ?
N2 C3 1.322(9) . ?
N2 C3A 1.44(2) . ?
N3 N4 1.362(3) . ?
N3 C13 1.346(3) . ?
N4 C14 1.335(3) . ?
N5 C5 1.352(7) . ?
N5A C5A 1.283(19) . ?
N6 C6 1.341(6) . ?
N6A C6A 1.367(18) . ?
C1 H1 0.9300 . ?
C1 C2 1.389(12) . ?
C1A H1A 0.9300 . ?
C1A C2A 1.37(3) . ?
C2 C3 1.378(11) . ?
C2 C4 1.468(8) . ?
C2A C3A 1.38(3) . ?
C2A C4A 1.52(2) . ?
C3 H3 0.9300 . ?
C3A H3A 0.9300 . ?
C4 C5 1.427(7) . ?
C4 C9 1.379(7) . ?
C4A C5A 1.401(18) . ?
C4A C9A 1.363(19) . ?
C5 C6 1.422(7) . ?
C5A C6A 1.505(19) . ?
C6 C7 1.446(7) . ?
C6A C7A 1.39(2) . ?
C7 C8 1.387(7) . ?
C7 C12 1.462(9) . ?
C7A C8A 1.41(2) . ?
C7A C12A 1.53(2) . ?
C8 C9 1.443(8) . ?
C8 C11 1.516(8) . ?
C8A C9A 1.51(2) . ?
C8A C11A 1.43(2) . ?
C9 C10 1.505(7) . ?
C9A C10A 1.48(2) . ?
C10 H10A 0.9600 . ?
C10 H10B 0.9600 . ?
C10 H10C 0.9600 . ?
C10A H10D 0.9600 . ?
C10A H10E 0.9600 . ?
C10A H10F 0.9600 . ?
C11 H11A 0.9600 . ?
C11 H11B 0.9600 . ?
C11 H11C 0.9600 . ?
C11A H11D 0.9600 . ?
C11A H11E 0.9600 . ?
C11A H11F 0.9600 . ?
C12 C13 1.430(8) . ?
C12 C14 1.377(9) . ?
C12A C13 1.29(2) . ?
C12A C14 1.44(2) . ?
C13 H13 0.9300 . ?
C13 H13A 0.9300 . ?
C14 H14 0.9300 . ?
C14 H14A 0.9300 . ?

loop_
_geom_torsion_atom_site_label_1
_geom_torsion_atom_site_label_2
_geom_torsion_atom_site_label_3
_geom_torsion_atom_site_label_4
_geom_torsion
_geom_torsion_site_symmetry_1
_geom_torsion_site_symmetry_2
_geom_torsion_site_symmetry_3
_geom_torsion_site_symmetry_4
_geom_torsion_publ_flag
Zn1 N1 N2 Zn1 17.2(3) . . . 3_666 ?
Zn1 N1 N2 C3 -159.9(4) . . . . ?
Zn1 N1 N2 C3A -138.6(10) . . . . ?
Zn1 N1 C1 C2 154.7(4) . . . . ?
Zn1 N1 C1A C2A 148.0(11) . . . . ?
Zn1 N2 C3 C2 -175.1(4) 3_666 . . . ?
Zn1 N2 C3A C2A -169.0(10) 3_666 . . . ?
Zn1 N3 N4 Zn1 -25.4(3) 2_646 . . 4_566 ?
Zn1 N3 N4 C14 -177.5(2) 2_646 . . . ?
Zn1 N3 C13 C12 173.0(3) 2_646 . . . ?
Zn1 N3 C13 C12A -165.9(8) 2_646 . . . ?
Zn1 N4 C14 C12 -143.5(4) 4_566 . . . ?
Zn1 N4 C14 C12A -162.8(9) 4_566 . . . ?
S1 N5 C5 C4 177.0(5) . . . . ?
S1 N5 C5 C6 0.1(6) . . . . ?
S1 N6 C6 C5 1.1(6) . . . . ?
S1 N6 C6 C7 -177.7(5) . . . . ?
S1A N5A C5A C4A 178.5(15) . . . . ?
S1A N5A C5A C6A -1.1(17) . . . . ?
S1A N6A C6A C5A -1.3(16) . . . . ?
S1A N6A C6A C7A -177.5(14) . . . . ?
N1 N2 C3 C2 2.1(6) . . . . ?
N1 N2 C3A C2A -11.5(16) . . . . ?
N1 C1 C2 C3 2.4(8) . . . . ?
N1 C1 C2 C4 -168.1(6) . . . . ?
N1 C1A C2A C3A -13(2) . . . . ?
N1 C1A C2A C4A 178.0(15) . . . . ?
N2 N1 C1 C2 -1.2(7) . . . . ?
N2 N1 C1A C2A 6.0(17) . . . . ?
N3 N4 C14 C12 4.8(5) . . . . ?
N3 N4 C14 C12A -14.5(9) . . . . ?
N4 N3 C13 C12 -4.6(5) . . . . ?
N4 N3 C13 C12A 16.6(9) . . . . ?
N5 S1 N6 C6 -0.9(5) . . . . ?
N5 C5 C6 N6 -0.9(7) . . . . ?
N5 C5 C6 C7 178.0(5) . . . . ?
N5A S1A N6A C6A 0.6(12) . . . . ?
N5A C5A C6A N6A 2(2) . . . . ?
N5A C5A C6A C7A 178.3(15) . . . . ?
N6 S1 N5 C5 0.5(5) . . . . ?
N6 C6 C7 C8 179.2(6) . . . . ?
N6 C6 C7 C12 -4.5(9) . . . . ?
N6A S1A N5A C5A 0.3(14) . . . . ?
N6A C6A C7A C8A 179.5(15) . . . . ?
N6A C6A C7A C12A 2(3) . . . . ?
C1 N1 N2 Zn1 176.6(4) . . . 3_666 ?
C1 N1 N2 C3 -0.6(6) . . . . ?
C1 C2 C3 N2 -2.7(7) . . . . ?
C1 C2 C4 C5 46.9(10) . . . . ?
C1 C2 C4 C9 -138.7(8) . . . . ?
C1A N1 N2 Zn1 159.2(9) . . . 3_666 ?
C1A N1 N2 C3A 3.3(13) . . . . ?
C1A C2A C3A N2 16(2) . . . . ?
C1A C2A C4A C5A -136.3(19) . . . . ?
C1A C2A C4A C9A 49(3) . . . . ?
C2 C4 C5 N5 -3.9(9) . . . . ?
C2 C4 C5 C6 172.7(6) . . . . ?
C2 C4 C9 C8 -172.7(6) . . . . ?
C2 C4 C9 C10 7.5(9) . . . . ?
C2A C4A C5A N5A 6(3) . . . . ?
C2A C4A C5A C6A -174.5(15) . . . . ?
C2A C4A C9A C8A 173.7(15) . . . . ?
C2A C4A C9A C10A -4(2) . . . . ?
C3 C2 C4 C5 -121.4(7) . . . . ?
C3 C2 C4 C9 53.0(9) . . . . ?
C3A C2A C4A C5A 57(2) . . . . ?
C3A C2A C4A C9A -118.0(19) . . . . ?
C4 C2 C3 N2 168.3(5) . . . . ?
C4 C5 C6 N6 -177.9(5) . . . . ?
C4 C5 C6 C7 1.0(8) . . . . ?
C4A C2A C3A N2 -174.9(13) . . . . ?
C4A C5A C6A N6A -178.0(14) . . . . ?
C4A C5A C6A C7A -1(2) . . . . ?
C5 C4 C9 C8 1.8(9) . . . . ?
C5 C4 C9 C10 -178.0(5) . . . . ?
C5 C6 C7 C8 0.4(8) . . . . ?
C5 C6 C7 C12 176.7(6) . . . . ?
C5A C4A C9A C8A -1(2) . . . . ?
C5A C4A C9A C10A -178.5(15) . . . . ?
C5A C6A C7A C8A 3(2) . . . . ?
C5A C6A C7A C12A -173.5(16) . . . . ?
C6 C7 C8 C9 -0.8(8) . . . . ?
C6 C7 C8 C11 176.6(5) . . . . ?
C6 C7 C12 C13 -50.2(9) . . . . ?
C6 C7 C12 C14 124.2(7) . . . . ?
C6A C7A C8A C9A -4(2) . . . . ?
C6A C7A C8A C11A 177.7(15) . . . . ?
C6A C7A C12A C13 105.2(17) . . . . ?
C6A C7A C12A C14 -41(2) . . . . ?
C7 C8 C9 C4 -0.4(10) . . . . ?
C7 C8 C9 C10 179.4(6) . . . . ?
C7 C12 C13 N3 -177.1(5) . . . . ?
C7 C12 C14 N4 177.5(6) . . . . ?
C7A C8A C9A C4A 2(2) . . . . ?
C7A C8A C9A C10A -179.4(14) . . . . ?
C7A C12A C13 N3 -176.6(12) . . . . ?
C7A C12A C14 N4 175.6(15) . . . . ?
C8 C7 C12 C13 125.8(7) . . . . ?
C8 C7 C12 C14 -59.8(10) . . . . ?
C8A C7A C12A C13 -72(2) . . . . ?
C8A C7A C12A C14 142.1(16) . . . . ?
C9 C4 C5 N5 -178.7(6) . . . . ?
C9 C4 C5 C6 -2.1(8) . . . . ?
C9A C4A C5A N5A -179.6(17) . . . . ?
C9A C4A C5A C6A 0(2) . . . . ?
C11 C8 C9 C4 -177.8(6) . . . . ?
C11 C8 C9 C10 2.1(9) . . . . ?
C11A C8A C9A C4A -179.0(15) . . . . ?
C11A C8A C9A C10A -1(2) . . . . ?
C12 C7 C8 C9 -176.8(6) . . . . ?
C12 C7 C8 C11 0.6(10) . . . . ?
C12A C7A C8A C9A 173.0(16) . . . . ?
C12A C7A C8A C11A -5(2) . . . . ?
C13 N3 N4 Zn1 152.1(2) . . . 4_566 ?
C13 N3 N4 C14 0.0(3) . . . . ?
C13 C12 C14 N4 -7.1(6) . . . . ?
C13 C12A C14 N4 24.6(12) . . . . ?
C14 C12 C13 N3 7.0(6) . . . . ?
C14 C12A C13 N3 -25.1(12) . . . . ?

loop_
_smtbx_masks_void_nr
_smtbx_masks_void_average_x
_smtbx_masks_void_average_y
_smtbx_masks_void_average_z
_smtbx_masks_void_volume
_smtbx_masks_void_count_electrons
_smtbx_masks_void_content
1 -0.724 0.000 0.500 196.6 21.9 ?
2 -0.483 0.500 1.000 196.6 21.9 ?
